data_7121719
loop_
_publ_author_name
'Sun, Wuji'
'Fang, Shubiao'
'Yan, Hong'

_publ_section_title
;
 Discovery of novel picolinamide-based derivatives as novel VEGFR-2 kinase
 inhibitors: synthesis, <i>in vitro</i> biological evaluation and
 molecular docking.
;
_journal_issue 6
_journal_name_full MedChemComm
_journal_page_first 1054
_journal_page_last 1058
_journal_paper_doi 10.1039/c8md00057c
_journal_volume 9
_journal_year 2018
_chemical_formula_moiety 'C20 H17 N3 O2'
_chemical_formula_sum 'C20 H17 N3 O2'
_chemical_formula_weight 331.36
_space_group_crystal_system monoclinic
_space_group_IT_number 14
_space_group_name_Hall '-P 2yn'
_space_group_name_H-M_alt 'P 1 21/n 1'
_symmetry_space_group_name_Hall '-P 2yn'
_symmetry_space_group_name_H-M 'P 1 21/n 1'
_atom_sites_solution_hydrogens mixed
_atom_sites_solution_primary direct
_audit_creation_date 2016-06-02
_audit_creation_method
;
Olex2 1.2
(compiled 2016.02.19 svn.r3266 for OlexSys, GUI svn.r5155)
;
_audit_update_record
;
2017-12-04 deposited with the CCDC.
2018-05-22 downloaded from the CCDC.
;
_cell_angle_alpha 90
_cell_angle_beta 104.703(4)
_cell_angle_gamma 90
_cell_formula_units_Z 4
_cell_length_a 9.949(2)
_cell_length_b 15.604(3)
_cell_length_c 11.098(2)
_cell_measurement_reflns_used 4092
_cell_measurement_temperature 113
_cell_measurement_theta_max 27.5
_cell_measurement_theta_min 3.2
_cell_volume 1666.5(6)
_computing_cell_refinement
;
CrystalClear-SM Expert 2.1 b42 (Rigaku, 2015)
;
_computing_data_collection
;
CrystalClear-SM Expert 2.1 b42 (Rigaku, 2015)
;
_computing_data_reduction
;
CrystalClear-SM Expert 2.1 b42 (Rigaku, 2015)
;
_computing_molecular_graphics 'Olex2 (Dolomanov et al., 2009)'
_computing_publication_material 'Olex2 (Dolomanov et al., 2009)'
_computing_structure_refinement 'ShelXL (Sheldrick, 2015)'
_computing_structure_solution 'ShelXS (Sheldrick, 2008)'
_diffrn_ambient_temperature 113
_diffrn_detector PILT
_diffrn_detector_area_resol_mean 5.8140
_diffrn_measured_fraction_theta_full 0.996
_diffrn_measured_fraction_theta_max 0.986
_diffrn_measurement_details
;
scan:
    Number of images: 360
               Slice: -105.0000 - 75.0000
         Image width: 0.5000
            Exp time: 2.0000
       Rotation axis: Omega
               Omega: 0.0000
                 Chi: 45.0000
                 Phi: 0.0000
                 XTD: 44.9652
              2theta: -15.0904
scan:
    Number of images: 300
               Slice: -105.0000 - 45.0000
         Image width: 0.5000
            Exp time: 2.0000
       Rotation axis: Omega
               Omega: 0.0000
                 Chi: 45.0000
                 Phi: 90.0000
                 XTD: 44.9652
              2theta: -15.0904
scan:
    Number of images: 200
               Slice: -105.0000 - -5.0000
         Image width: 0.5000
            Exp time: 2.0000
       Rotation axis: Omega
               Omega: 0.0000
                 Chi: 45.0000
                 Phi: 180.0000
                 XTD: 44.9652
              2theta: -15.0904
;
_diffrn_measurement_device
;
AFC10: Fixed Chi 2 circle
;
_diffrn_measurement_device_type 'Rigaku Pilatus 200K'
_diffrn_measurement_method '\w scans'
_diffrn_measurement_specimen_support Fiber
_diffrn_orient_matrix_type d*Trek
_diffrn_orient_matrix_UB_11 -0.068166
_diffrn_orient_matrix_UB_12 -0.069782
_diffrn_orient_matrix_UB_13 -0.035805
_diffrn_orient_matrix_UB_21 0.002239
_diffrn_orient_matrix_UB_22 0.027494
_diffrn_orient_matrix_UB_23 -0.057847
_diffrn_orient_matrix_UB_31 0.052425
_diffrn_orient_matrix_UB_32 -0.070313
_diffrn_orient_matrix_UB_33 -0.031390
_diffrn_radiation_monochromator Confocal
_diffrn_radiation_type MoK\a
_diffrn_radiation_wavelength 0.71073
_diffrn_reflns_av_R_equivalents 0.0291
_diffrn_reflns_av_unetI/netI 0.0212
_diffrn_reflns_Laue_measured_fraction_full 0.996
_diffrn_reflns_Laue_measured_fraction_max 0.986
_diffrn_reflns_limit_h_max 12
_diffrn_reflns_limit_h_min -12
_diffrn_reflns_limit_k_max 18
_diffrn_reflns_limit_k_min -20
_diffrn_reflns_limit_l_max 13
_diffrn_reflns_limit_l_min -14
_diffrn_reflns_number 16743
_diffrn_reflns_point_group_measured_fraction_full 0.996
_diffrn_reflns_point_group_measured_fraction_max 0.986
_diffrn_reflns_theta_full 25.242
_diffrn_reflns_theta_max 27.532
_diffrn_reflns_theta_min 3.181
_diffrn_source 'Rotating Anode'
_diffrn_source_current 24.0
_diffrn_source_power 1.2
_diffrn_source_voltage 50.0
_exptl_absorpt_coefficient_mu 0.087
_exptl_absorpt_correction_T_max 1.000
_exptl_absorpt_correction_T_min 0.922
_exptl_absorpt_correction_type multi-scan
_exptl_absorpt_process_details 'REQAB (Rigaku, 1998)'
_exptl_crystal_colour Colorless
_exptl_crystal_density_diffrn 1.321
_exptl_crystal_density_method "'not measured'"
_exptl_crystal_description Prism
_exptl_crystal_F_000 696
_exptl_crystal_preparation Fiber
_exptl_crystal_size_max 0.22
_exptl_crystal_size_mid 0.18
_exptl_crystal_size_min 0.16
_refine_diff_density_max 0.336
_refine_diff_density_min -0.212
_refine_diff_density_rms 0.043
_refine_ls_extinction_method none
_refine_ls_goodness_of_fit_ref 1.044
_refine_ls_hydrogen_treatment mixed
_refine_ls_matrix_type full
_refine_ls_number_parameters 230
_refine_ls_number_reflns 3778
_refine_ls_number_restraints 0
_refine_ls_restrained_S_all 1.044
_refine_ls_R_factor_all 0.0485
_refine_ls_R_factor_gt 0.0389
_refine_ls_shift/su_max 0.001
_refine_ls_shift/su_mean 0.000
_refine_ls_structure_factor_coef Fsqd
_refine_ls_weighting_details 'w=1/[\s^2^(Fo^2^)+(0.0514P)^2^+0.5525P] where P=(Fo^2^+2Fc^2^)/3'
_refine_ls_weighting_scheme calc
_refine_ls_wR_factor_gt 0.0988
_refine_ls_wR_factor_ref 0.1047
_reflns_Friedel_coverage 0.000
_reflns_number_gt 3135
_reflns_number_total 3778
_reflns_threshold_expression 'I > 2\s(I)'
_cod_data_source_file c8md00057c2.cif
_cod_data_source_block shelx
_cod_depositor_comments
;
The following automatic conversions were performed:

'_exptl_absorpt_correction_type' value 'Multi-scan' changed to
'multi-scan' according to
/home/data/users/saulius/crontab/automatic-downloads/rss-feeds/RSC/lib/dictionaries/cif_core.dic
dictionary named 'cif_core.dic' version 2.4.2 from 2011-04-26.

Automatic conversion script
Id: cif_fix_values 4973 2017-02-22 13:04:09Z antanas 

 Adding full bibliography for 7121719--7121720.cif.
;
_cod_database_code 7121719
_shelx_space_group_comment
;
The symmetry employed for this shelxl refinement is uniquely defined
by the following loop, which should always be used as a source of
symmetry information in preference to the above space-group names.
They are only intended as comments.
;
_shelx_estimated_absorpt_t_max 0.986
_shelx_estimated_absorpt_t_min 0.981
_olex2_refinement_description
;
1. Fixed Uiso
 At 1.2 times of:
  All C(H) groups, All N(H) groups
 At 1.5 times of:
  All C(H,H,H) groups
2.a Aromatic/amide H refined with riding coordinates:
 C4(H4), C6(H6), C7(H7), C9(H9), C10(H10), C12(H12), C13(H13), C14(H14),
 C15(H15), C17(H17), C18(H18), C19(H19), C20(H20)
2.b Idealised Me refined as rotating group:
 C1(H1A,H1B,H1C)
;
_shelx_shelxl_version_number 2014/8
_olex2_submission_special_instructions 'No special instructions were received'

loop_
_space_group_symop_operation_xyz
'x, y, z'
'-x+1/2, y+1/2, -z+1/2'
'-x, -y, -z'
'x-1/2, -y-1/2, z-1/2'

loop_
_atom_site_label
_atom_site_type_symbol
_atom_site_fract_x
_atom_site_fract_y
_atom_site_fract_z
_atom_site_U_iso_or_equiv
_atom_site_adp_type
_atom_site_occupancy
_atom_site_site_symmetry_order
_atom_site_calc_flag
_atom_site_refinement_flags_posn
O1 O 0.17268(10) 0.38681(6) 0.43716(8) 0.0260(2) Uani 1 1 d .
O2 O 0.36672(9) 0.08763(6) 0.38568(8) 0.0244(2) Uani 1 1 d .
N1 N 0.21455(11) 0.39857(7) 0.64765(10) 0.0215(2) Uani 1 1 d .
H1 H 0.2530(16) 0.3749(10) 0.7194(15) 0.026 Uiso 1 1 d R
N2 N 0.35660(10) 0.24993(7) 0.68011(9) 0.0203(2) Uani 1 1 d .
N3 N -0.18742(12) 0.12803(7) -0.58022(10) 0.0270(3) Uani 1 1 d .
C1 C 0.15207(14) 0.48278(8) 0.64627(12) 0.0253(3) Uani 1 1 d .
H1A H 0.1632 0.5149 0.5735 0.038 Uiso 1 1 calc GR
H1B H 0.1979 0.5138 0.7224 0.038 Uiso 1 1 calc GR
H1C H 0.0529 0.4765 0.6419 0.038 Uiso 1 1 calc GR
C2 C 0.22110(12) 0.35852(7) 0.54315(10) 0.0182(2) Uani 1 1 d .
C3 C 0.29448(12) 0.27263(7) 0.56254(10) 0.0176(2) Uani 1 1 d .
C4 C 0.29284(12) 0.22287(7) 0.45861(10) 0.0177(2) Uani 1 1 d .
H4 H 0.2485 0.2422 0.3770 0.021 Uiso 1 1 calc R
C5 C 0.35849(12) 0.14368(7) 0.47844(10) 0.0184(2) Uani 1 1 d .
C6 C 0.42344(12) 0.11804(8) 0.59944(11) 0.0204(2) Uani 1 1 d .
H6 H 0.4683 0.0640 0.6153 0.025 Uiso 1 1 calc R
C7 C 0.42066(12) 0.17358(8) 0.69583(11) 0.0212(3) Uani 1 1 d .
H7 H 0.4669 0.1567 0.7781 0.025 Uiso 1 1 calc R
C8 C 0.29758(13) 0.10941(8) 0.26259(11) 0.0211(3) Uani 1 1 d .
C9 C 0.15988(13) 0.08638(8) 0.21656(11) 0.0231(3) Uani 1 1 d .
H9 H 0.1096 0.0608 0.2694 0.028 Uiso 1 1 calc R
C10 C 0.09617(13) 0.10124(8) 0.09156(12) 0.0236(3) Uani 1 1 d .
H10 H 0.0017 0.0855 0.0588 0.028 Uiso 1 1 calc R
C11 C 0.16986(13) 0.13919(8) 0.01331(11) 0.0220(3) Uani 1 1 d .
C12 C 0.30778(14) 0.16302(8) 0.06412(11) 0.0247(3) Uani 1 1 d .
H12 H 0.3585 0.1896 0.0124 0.030 Uiso 1 1 calc R
C13 C 0.37232(14) 0.14859(8) 0.18875(12) 0.0247(3) Uani 1 1 d .
H13 H 0.4661 0.1653 0.2226 0.030 Uiso 1 1 calc R
C14 C 0.11049(13) 0.14998(8) -0.12143(11) 0.0225(3) Uani 1 1 d .
H14 H 0.1677 0.1763 -0.1676 0.027 Uiso 1 1 calc R
C15 C -0.01650(13) 0.12602(8) -0.18435(11) 0.0232(3) Uani 1 1 d .
H15 H -0.0772 0.1053 -0.1372 0.028 Uiso 1 1 calc R
C16 C -0.07081(13) 0.12886(8) -0.32051(11) 0.0217(3) Uani 1 1 d .
C17 C -0.21196(13) 0.11440(9) -0.37136(11) 0.0251(3) Uani 1 1 d .
H17 H -0.2720 0.1049 -0.3184 0.030 Uiso 1 1 calc R
C18 C -0.26444(14) 0.11399(9) -0.49936(12) 0.0274(3) Uani 1 1 d .
H18 H -0.3608 0.1031 -0.5317 0.033 Uiso 1 1 calc R
C19 C -0.05173(14) 0.14257(9) -0.53093(12) 0.0279(3) Uani 1 1 d .
H19 H 0.0051 0.1534 -0.5864 0.034 Uiso 1 1 calc R
C20 C 0.01088(13) 0.14277(9) -0.40423(12) 0.0258(3) Uani 1 1 d .
H20 H 0.1080 0.1522 -0.3747 0.031 Uiso 1 1 calc R

loop_
_atom_site_aniso_label
_atom_site_aniso_U_11
_atom_site_aniso_U_22
_atom_site_aniso_U_33
_atom_site_aniso_U_23
_atom_site_aniso_U_13
_atom_site_aniso_U_12
O1 0.0342(5) 0.0261(5) 0.0148(4) 0.0000(3) 0.0006(4) 0.0055(4)
O2 0.0307(5) 0.0236(4) 0.0150(4) -0.0025(3) -0.0014(3) 0.0080(4)
N1 0.0262(5) 0.0224(5) 0.0149(5) -0.0005(4) 0.0033(4) 0.0030(4)
N2 0.0201(5) 0.0257(5) 0.0138(5) -0.0003(4) 0.0017(4) -0.0009(4)
N3 0.0284(6) 0.0351(6) 0.0158(5) 0.0000(4) 0.0024(4) -0.0046(5)
C1 0.0308(7) 0.0219(6) 0.0233(6) -0.0031(5) 0.0071(5) 0.0021(5)
C2 0.0179(5) 0.0203(5) 0.0156(5) -0.0019(4) 0.0026(4) -0.0024(4)
C3 0.0156(5) 0.0214(6) 0.0150(5) 0.0004(4) 0.0026(4) -0.0024(4)
C4 0.0175(5) 0.0209(6) 0.0133(5) 0.0006(4) 0.0015(4) -0.0006(4)
C5 0.0173(5) 0.0210(5) 0.0159(5) -0.0018(4) 0.0025(4) -0.0015(4)
C6 0.0189(6) 0.0221(6) 0.0187(6) 0.0027(4) 0.0018(4) 0.0016(4)
C7 0.0202(6) 0.0270(6) 0.0146(5) 0.0033(4) 0.0008(4) -0.0008(5)
C8 0.0276(6) 0.0193(5) 0.0135(5) -0.0031(4) 0.0002(4) 0.0067(5)
C9 0.0259(6) 0.0243(6) 0.0192(6) -0.0013(5) 0.0058(5) 0.0036(5)
C10 0.0201(6) 0.0261(6) 0.0221(6) -0.0043(5) 0.0010(5) 0.0037(5)
C11 0.0271(6) 0.0204(6) 0.0175(6) -0.0030(4) 0.0037(5) 0.0042(5)
C12 0.0290(7) 0.0252(6) 0.0196(6) -0.0016(5) 0.0054(5) -0.0014(5)
C13 0.0249(6) 0.0246(6) 0.0222(6) -0.0046(5) 0.0013(5) 0.0002(5)
C14 0.0248(6) 0.0243(6) 0.0183(6) 0.0000(5) 0.0056(5) 0.0004(5)
C15 0.0251(6) 0.0263(6) 0.0177(6) 0.0008(5) 0.0045(5) 0.0011(5)
C16 0.0253(6) 0.0211(6) 0.0166(6) 0.0001(4) 0.0011(5) 0.0003(5)
C17 0.0245(6) 0.0327(7) 0.0184(6) 0.0029(5) 0.0063(5) -0.0026(5)
C18 0.0220(6) 0.0371(7) 0.0208(6) 0.0015(5) 0.0010(5) -0.0062(5)
C19 0.0267(7) 0.0380(7) 0.0206(6) 0.0007(5) 0.0086(5) -0.0027(5)
C20 0.0200(6) 0.0337(7) 0.0222(6) 0.0006(5) 0.0022(5) -0.0018(5)

loop_
_atom_type_symbol
_atom_type_description
_atom_type_scat_dispersion_real
_atom_type_scat_dispersion_imag
_atom_type_scat_source
C C 0.0033 0.0016 'International Tables Vol C Tables 4.2.6.8 and 6.1.1.4'
H H 0.0000 0.0000 'International Tables Vol C Tables 4.2.6.8 and 6.1.1.4'
N N 0.0061 0.0033 'International Tables Vol C Tables 4.2.6.8 and 6.1.1.4'
O O 0.0106 0.0060 'International Tables Vol C Tables 4.2.6.8 and 6.1.1.4'

loop_
_geom_angle_atom_site_label_1
_geom_angle_atom_site_label_2
_geom_angle_atom_site_label_3
_geom_angle
C5 O2 C8 117.92(9)
C1 N1 H1 118.7(10)
C2 N1 H1 119.2(10)
C2 N1 C1 122.02(10)
C7 N2 C3 116.56(10)
C18 N3 C19 116.28(11)
N1 C1 H1A 109.5
N1 C1 H1B 109.5
N1 C1 H1C 109.5
H1A C1 H1B 109.5
H1A C1 H1C 109.5
H1B C1 H1C 109.5
O1 C2 N1 124.61(11)
O1 C2 C3 120.61(10)
N1 C2 C3 114.78(10)
N2 C3 C2 117.26(10)
N2 C3 C4 124.48(11)
C4 C3 C2 118.26(10)
C3 C4 H4 121.3
C3 C4 C5 117.42(10)
C5 C4 H4 121.3
O2 C5 C4 124.38(10)
O2 C5 C6 116.09(10)
C4 C5 C6 119.52(10)
C5 C6 H6 121.0
C7 C6 C5 118.06(11)
C7 C6 H6 121.0
N2 C7 C6 123.94(11)
N2 C7 H7 118.0
C6 C7 H7 118.0
C9 C8 O2 119.38(11)
C13 C8 O2 118.63(11)
C13 C8 C9 121.86(11)
C8 C9 H9 120.5
C8 C9 C10 118.90(12)
C10 C9 H9 120.5
C9 C10 H10 119.6
C9 C10 C11 120.72(12)
C11 C10 H10 119.6
C10 C11 C14 122.66(11)
C12 C11 C10 118.52(11)
C12 C11 C14 118.70(11)
C11 C12 H12 119.4
C13 C12 C11 121.24(12)
C13 C12 H12 119.4
C8 C13 C12 118.73(12)
C8 C13 H13 120.6
C12 C13 H13 120.6
C11 C14 H14 117.2
C15 C14 C11 125.67(12)
C15 C14 H14 117.2
C14 C15 H15 117.2
C14 C15 C16 125.60(12)
C16 C15 H15 117.2
C17 C16 C15 118.77(11)
C17 C16 C20 116.90(11)
C20 C16 C15 124.31(11)
C16 C17 H17 120.1
C18 C17 C16 119.72(12)
C18 C17 H17 120.1
N3 C18 C17 123.84(12)
N3 C18 H18 118.1
C17 C18 H18 118.1
N3 C19 H19 117.9
N3 C19 C20 124.12(12)
C20 C19 H19 117.9
C16 C20 H20 120.4
C19 C20 C16 119.12(12)
C19 C20 H20 120.4

loop_
_geom_bond_atom_site_label_1
_geom_bond_atom_site_label_2
_geom_bond_distance
O1 C2 1.2341(14)
O2 C5 1.3690(14)
O2 C8 1.4064(14)
N1 H1 0.873(16)
N1 C1 1.4521(16)
N1 C2 1.3334(15)
N2 C3 1.3418(14)
N2 C7 1.3415(16)
N3 C18 1.3378(17)
N3 C19 1.3410(17)
C1 H1A 0.9800
C1 H1B 0.9800
C1 H1C 0.9800
C2 C3 1.5152(16)
C3 C4 1.3871(16)
C4 H4 0.9500
C4 C5 1.3888(16)
C5 C6 1.3930(16)
C6 H6 0.9500
C6 C7 1.3825(17)
C7 H7 0.9500
C8 C9 1.3826(18)
C8 C13 1.3812(19)
C9 H9 0.9500
C9 C10 1.3906(17)
C10 H10 0.9500
C10 C11 1.4020(19)
C11 C12 1.3951(18)
C11 C14 1.4714(16)
C12 H12 0.9500
C12 C13 1.3875(17)
C13 H13 0.9500
C14 H14 0.9500
C14 C15 1.3326(18)
C15 H15 0.9500
C15 C16 1.4708(16)
C16 C17 1.3926(18)
C16 C20 1.3980(18)
C17 H17 0.9500
C17 C18 1.3835(18)
C18 H18 0.9500
C19 H19 0.9500
C19 C20 1.3859(17)
C20 H20 0.9500

loop_
_geom_hbond_atom_site_label_D
_geom_hbond_atom_site_label_H
_geom_hbond_atom_site_label_A
_geom_hbond_distance_DH
_geom_hbond_distance_HA
_geom_hbond_distance_DA
_geom_hbond_angle_DHA
_geom_hbond_site_symmetry_A
N1 H1 N3 0.873(16) 2.152(16) 2.9580(16) 153.3(14) 4_667

loop_
_geom_torsion_atom_site_label_1
_geom_torsion_atom_site_label_2
_geom_torsion_atom_site_label_3
_geom_torsion_atom_site_label_4
_geom_torsion
O1 C2 C3 N2 173.45(11)
O1 C2 C3 C4 -6.71(17)
O2 C5 C6 C7 178.45(11)
O2 C8 C9 C10 -174.21(10)
O2 C8 C13 C12 174.17(11)
N1 C2 C3 N2 -6.53(15)
N1 C2 C3 C4 173.30(11)
N2 C3 C4 C5 0.96(18)
N3 C19 C20 C16 -1.4(2)
C1 N1 C2 O1 -2.12(19)
C1 N1 C2 C3 177.87(11)
C2 C3 C4 C5 -178.86(10)
C3 N2 C7 C6 -1.20(18)
C3 C4 C5 O2 -179.49(11)
C3 C4 C5 C6 -0.62(17)
C4 C5 C6 C7 -0.51(17)
C5 O2 C8 C9 -87.87(14)
C5 O2 C8 C13 96.15(13)
C5 C6 C7 N2 1.50(19)
C7 N2 C3 C2 179.75(10)
C7 N2 C3 C4 -0.07(17)
C8 O2 C5 C4 -3.72(17)
C8 O2 C5 C6 177.38(11)
C8 C9 C10 C11 -0.21(18)
C9 C8 C13 C12 -1.71(18)
C9 C10 C11 C12 -1.07(18)
C9 C10 C11 C14 175.04(11)
C10 C11 C12 C13 0.99(19)
C10 C11 C14 C15 0.1(2)
C11 C12 C13 C8 0.36(19)
C11 C14 C15 C16 -173.47(11)
C12 C11 C14 C15 176.16(13)
C13 C8 C9 C10 1.64(18)
C14 C11 C12 C13 -175.28(11)
C14 C15 C16 C17 -170.10(13)
C14 C15 C16 C20 11.9(2)
C15 C16 C17 C18 -177.89(12)
C15 C16 C20 C19 178.86(12)
C16 C17 C18 N3 -1.0(2)
C17 C16 C20 C19 0.81(19)
C18 N3 C19 C20 0.8(2)
C19 N3 C18 C17 0.4(2)
C20 C16 C17 C18 0.28(19)
